data_4330008
loop_
_publ_author_name
'Averi Guha'
'Tanmay Chattopadhyay'
'Nanda Dulal Paul'
'Madhuparna Mukherjee'
'Somen Goswami'
'Tapan Kumar Mondal'
'Ennio Zangrando'
'Debasis Das'

_publ_section_title
;
 Radical Pathway in Catecholase Activity with Zinc-Based Model Complexes
 of Compartmental Ligands
;
_journal_name_full 'Inorganic Chemistry'
_journal_page_first 8750
_journal_page_last 8759
_journal_paper_doi 10.1021/ic300400v
_journal_volume 51
_journal_year 2012
_chemical_formula_sum 'C23 H23 Cl3 N4 O Zn2'
_chemical_formula_weight 608.54
_chemical_name_systematic
;
 ?
;
_space_group_IT_number 60
_symmetry_cell_setting orthorhombic
_symmetry_space_group_name_Hall '-P 2n 2ab'
_symmetry_space_group_name_H-M 'P b c n'
_atom_sites_solution_hydrogens geom
_atom_sites_solution_primary direct
_atom_sites_solution_secondary difmap
_audit_creation_method SHELXL-97
_cell_angle_alpha 90.00
_cell_angle_beta 90.00
_cell_angle_gamma 90.00
_cell_formula_units_Z 8
_cell_length_a 25.599
_cell_length_b 11.871
_cell_length_c 16.507
_cell_measurement_temperature 293(2)
_cell_volume 5016.242
_computing_cell_refinement 'Denzo (Otwinowski & Minor 1997)'
_computing_data_collection 'XPRESS (MacScience, 2002)'
_computing_data_reduction 'Denzo and Scalepack (Otwinowski & Minor 1997)'
_computing_molecular_graphics 'Ortep3 for Windows (Farrugia,1997)'
_computing_publication_material 'Wingx 1.80.05 (Farrugia, 1999)'
_computing_structure_refinement 'SHELX97 (Sheldrick, 2008)'
_computing_structure_solution 'SHELX97 (Sheldrick, 2008)'
_diffrn_ambient_temperature 293(2)
_diffrn_measured_fraction_theta_full 0.945
_diffrn_measured_fraction_theta_max 0.945
_diffrn_measurement_device_type 'Enraf-Nonius dip1030 image plate  diffractometer'
_diffrn_measurement_method '\f-scans with narrow frames'
_diffrn_radiation_monochromator graphite
_diffrn_radiation_source 'fine-focus sealed tube'
_diffrn_radiation_type MoK\a
_diffrn_radiation_wavelength 0.71073
_diffrn_reflns_av_R_equivalents 0.0875
_diffrn_reflns_av_sigmaI/netI 0.0903
_diffrn_reflns_limit_h_max 31
_diffrn_reflns_limit_h_min -31
_diffrn_reflns_limit_k_max 14
_diffrn_reflns_limit_k_min -14
_diffrn_reflns_limit_l_max 19
_diffrn_reflns_limit_l_min -19
_diffrn_reflns_number 13890
_diffrn_reflns_theta_full 27.43
_diffrn_reflns_theta_max 27.43
_diffrn_reflns_theta_min 2.26
_exptl_absorpt_coefficient_mu 2.256
_exptl_absorpt_correction_T_max 0.9311
_exptl_absorpt_correction_T_min 0.5189
_exptl_absorpt_correction_type refdelf
_exptl_absorpt_process_details
;
Parkin S,Moezzi B & Hope H, (1995) J. Appl. Cryst. 28, 53-56
Quadratic fit to sin(theta)/lambda - 18 parameters
;
_exptl_crystal_colour green
_exptl_crystal_density_diffrn 1.612
_exptl_crystal_description block
_exptl_crystal_F_000 2464
_exptl_crystal_size_max 0.33
_exptl_crystal_size_mid 0.24
_exptl_crystal_size_min 0.21
_refine_diff_density_max 0.392
_refine_diff_density_min -0.337
_refine_diff_density_rms 0.069
_refine_ls_extinction_method none
_refine_ls_goodness_of_fit_ref 0.847
_refine_ls_hydrogen_treatment mixed
_refine_ls_matrix_type full
_refine_ls_number_parameters 308
_refine_ls_number_reflns 5414
_refine_ls_number_restraints 0
_refine_ls_restrained_S_all 0.847
_refine_ls_R_factor_all 0.1136
_refine_ls_R_factor_gt 0.0427
_refine_ls_shift/su_max 0.001
_refine_ls_shift/su_mean 0.000
_refine_ls_structure_factor_coef Fsqd
_refine_ls_weighting_details 'calc w=1/[\s^2^(Fo^2^)+(0.0543P)^2^+0.0000P] where P=(Fo^2^+2Fc^2^)/3'
_refine_ls_weighting_scheme calc
_refine_ls_wR_factor_gt 0.0960
_refine_ls_wR_factor_ref 0.1165
_reflns_number_gt 2098
_reflns_number_total 5414
_reflns_threshold_expression >2\s(I)
_cod_data_source_file ic300400v_si_001_2.cif
_cod_data_source_block 2
_cod_original_cell_volume 5016.2
_cod_database_code 4330008

loop_
_symmetry_equiv_pos_as_xyz
'x, y, z'
'-x+1/2, -y+1/2, z+1/2'
'x+1/2, -y+1/2, -z'
'-x, y, -z+1/2'
'-x, -y, -z'
'x-1/2, y-1/2, -z-1/2'
'-x-1/2, y-1/2, z'
'x, -y, z-1/2'

loop_
_atom_site_label
_atom_site_type_symbol
_atom_site_fract_x
_atom_site_fract_y
_atom_site_fract_z
_atom_site_U_iso_or_equiv
_atom_site_adp_type
_atom_site_occupancy
_atom_site_symmetry_multiplicity
_atom_site_calc_flag
_atom_site_refinement_flags
_atom_site_disorder_assembly
_atom_site_disorder_group
Zn1 Zn 0.33846(2) 0.26672(5) 0.19058(4) 0.0631(2) Uani 1 1 d . A .
Zn2 Zn 0.34475(2) 0.35533(5) -0.00522(4) 0.0637(2) Uani 1 1 d . A .
Cl1 Cl 0.35835(6) 0.44055(12) 0.23879(11) 0.0848(5) Uani 1 1 d . . .
Cl2 Cl 0.31582(6) 0.24053(12) -0.10412(11) 0.0853(5) Uani 1 1 d . . .
Cl3 Cl 0.40226(5) 0.23713(11) 0.08432(9) 0.0739(4) Uani 1 1 d . . .
N1 N 0.27208(18) 0.1774(4) 0.2193(3) 0.0827(16) Uani 1 1 d . . .
N2 N 0.30797(17) 0.5101(3) -0.0103(3) 0.0654(13) Uani 1 1 d . . .
N3 N 0.38302(17) 0.1650(4) 0.2757(3) 0.0690(13) Uani 1 1 d . . .
N4 N 0.41335(17) 0.4219(4) -0.0582(3) 0.0735(14) Uani 1 1 d . . .
O1 O 0.29570(12) 0.3221(3) 0.0897(2) 0.0657(10) Uani 1 1 d . . .
C1 C 0.2457(2) 0.3481(4) 0.0916(3) 0.0569(14) Uani 1 1 d . A .
C2 C 0.21007(19) 0.2842(4) 0.1381(4) 0.0602(15) Uani 1 1 d . . .
C3 C 0.1570(2) 0.3082(5) 0.1341(4) 0.0720(16) Uani 1 1 d . A .
H3 H 0.1339 0.2625 0.1625 0.086 Uiso 1 1 calc R . .
C4 C 0.1371(2) 0.3975(5) 0.0895(4) 0.0753(18) Uani 1 1 d . . .
C5 C 0.0787(2) 0.4228(5) 0.0904(5) 0.106(3) Uani 1 1 d . A .
H5A H 0.0734 0.5027 0.0873 0.159 Uiso 1 1 calc R . .
H5B H 0.0637 0.3945 0.1395 0.159 Uiso 1 1 calc R . .
H15C H 0.0624 0.3871 0.0447 0.159 Uiso 1 1 calc R . .
C6 C 0.1726(2) 0.4638(4) 0.0488(4) 0.0734(18) Uani 1 1 d . A .
H6 H 0.1602 0.5260 0.0205 0.088 Uiso 1 1 calc R . .
C7 C 0.2262(2) 0.4426(4) 0.0478(4) 0.0632(15) Uani 1 1 d . . .
C8 C 0.2597(2) 0.5236(4) 0.0091(4) 0.0717(17) Uani 1 1 d . A .
H8 H 0.2449 0.5930 -0.0033 0.086 Uiso 1 1 calc R . .
C9 C 0.3361(2) 0.6087(5) -0.0445(4) 0.0791(18) Uani 1 1 d . . .
H9A H 0.3182 0.6775 -0.0292 0.095 Uiso 1 1 calc R . .
H9B H 0.3362 0.6040 -0.1032 0.095 Uiso 1 1 calc R . .
C10 C 0.3919(2) 0.6119(4) -0.0137(4) 0.083(2) Uani 1 1 d . . .
H10A H 0.4053 0.6878 -0.0203 0.100 Uiso 1 1 calc R . .
H10B H 0.3917 0.5953 0.0438 0.100 Uiso 1 1 calc R . .
C11 C 0.4286(2) 0.5312(5) -0.0552(4) 0.0720(17) Uani 1 1 d . . .
C12 C 0.4749(3) 0.5652(6) -0.0895(4) 0.086(2) Uani 1 1 d . . .
H12 H 0.4849 0.6403 -0.0858 0.103 Uiso 1 1 calc R . .
C13 C 0.5060(2) 0.4912(7) -0.1284(5) 0.094(2) Uani 1 1 d . . .
H13 H 0.5375 0.5147 -0.1506 0.113 Uiso 1 1 calc R . .
C14 C 0.4904(2) 0.3792(6) -0.1351(4) 0.093(2) Uani 1 1 d . . .
H14 H 0.5105 0.3267 -0.1631 0.111 Uiso 1 1 calc R . .
C15 C 0.4441(2) 0.3492(5) -0.0988(4) 0.093(2) Uani 1 1 d . . .
H15 H 0.4335 0.2745 -0.1025 0.112 Uiso 1 1 calc R . .
C16 C 0.2260(2) 0.1961(5) 0.1928(4) 0.0769(18) Uani 1 1 d . A .
H16 H 0.1999 0.1475 0.2106 0.092 Uiso 1 1 calc R . .
C17 C 0.2733(4) 0.0994(10) 0.2903(8) 0.081(4) Uani 0.712(16) 1 d P A 1
H17A H 0.2803 0.1410 0.3397 0.098 Uiso 0.712(16) 1 calc PR A 1
H17B H 0.2400 0.0613 0.2960 0.098 Uiso 0.712(16) 1 calc PR A 1
C18 C 0.3150(4) 0.0174(8) 0.2752(7) 0.082(4) Uani 0.712(16) 1 d P A 1
H18A H 0.3171 0.0009 0.2177 0.098 Uiso 0.712(16) 1 calc PR A 1
H18B H 0.3075 -0.0523 0.3037 0.098 Uiso 0.712(16) 1 calc PR A 1
C17B C 0.2848(10) 0.048(2) 0.2488(18) 0.064(8) Uiso 0.288(16) 1 d P A 2
H17C H 0.2540 0.0011 0.2526 0.077 Uiso 0.288(16) 1 d PR A 2
H17D H 0.3107 0.0116 0.2150 0.077 Uiso 0.288(16) 1 d PR A 2
C18B C 0.3087(7) 0.0767(16) 0.3349(14) 0.051(7) Uiso 0.288(16) 1 d P A 2
H18C H 0.2991 0.0224 0.3761 0.061 Uiso 0.288(16) 1 d PR A 2
H18D H 0.2992 0.1522 0.3520 0.061 Uiso 0.288(16) 1 d PR A 2
C19 C 0.3683(2) 0.0672(6) 0.3054(5) 0.105(3) Uani 1 1 d . A 1
C20 C 0.4012(3) 0.0026(6) 0.3535(5) 0.139(4) Uani 1 1 d . A 1
H20 H 0.3893 -0.0655 0.3744 0.167 Uiso 1 1 calc R A 1
C21 C 0.4503(3) 0.0374(7) 0.3703(5) 0.111(3) Uani 1 1 d . A 1
H21 H 0.4726 -0.0058 0.4019 0.134 Uiso 1 1 calc R A 1
C22 C 0.4658(2) 0.1386(6) 0.3390(5) 0.102(2) Uani 1 1 d . A 1
H22 H 0.4992 0.1661 0.3489 0.123 Uiso 1 1 calc R A 1
C23 C 0.4311(3) 0.1988(5) 0.2925(4) 0.098(2) Uani 1 1 d . A 1
H23 H 0.4420 0.2675 0.2715 0.118 Uiso 1 1 calc R A 1

loop_
_atom_site_aniso_label
_atom_site_aniso_U_11
_atom_site_aniso_U_22
_atom_site_aniso_U_33
_atom_site_aniso_U_23
_atom_site_aniso_U_13
_atom_site_aniso_U_12
Zn1 0.0573(4) 0.0659(4) 0.0661(5) 0.0066(3) -0.0044(3) -0.0016(3)
Zn2 0.0628(4) 0.0637(4) 0.0647(5) -0.0019(3) 0.0071(3) 0.0000(3)
Cl1 0.0948(11) 0.0691(9) 0.0906(15) -0.0042(8) 0.0012(9) -0.0016(8)
Cl2 0.0944(11) 0.0852(10) 0.0763(14) -0.0129(9) -0.0011(8) -0.0093(8)
Cl3 0.0602(8) 0.0876(10) 0.0739(12) 0.0048(8) 0.0020(7) 0.0119(7)
N1 0.063(3) 0.096(3) 0.089(5) 0.036(3) -0.023(3) -0.014(3)
N2 0.061(3) 0.070(3) 0.065(4) 0.003(2) 0.001(3) -0.004(2)
N3 0.063(3) 0.070(3) 0.073(4) 0.007(3) -0.003(3) 0.000(2)
N4 0.070(3) 0.073(3) 0.078(4) -0.002(3) 0.008(3) 0.003(2)
O1 0.046(2) 0.083(2) 0.067(3) 0.011(2) 0.0000(18) 0.0134(17)
C1 0.057(3) 0.063(3) 0.051(4) -0.002(3) -0.005(3) 0.002(3)
C2 0.043(3) 0.062(3) 0.076(5) 0.001(3) -0.002(3) -0.001(2)
C3 0.056(4) 0.078(4) 0.083(5) -0.007(3) -0.002(3) -0.006(3)
C4 0.054(4) 0.078(4) 0.094(6) -0.001(4) -0.007(3) 0.012(3)
C5 0.054(4) 0.104(4) 0.161(8) 0.015(5) 0.001(4) 0.009(3)
C6 0.061(4) 0.068(4) 0.092(6) 0.012(3) -0.010(3) 0.011(3)
C7 0.056(3) 0.066(3) 0.067(5) 0.003(3) -0.004(3) 0.003(3)
C8 0.073(4) 0.064(3) 0.078(5) 0.008(3) -0.003(3) 0.007(3)
C9 0.084(4) 0.077(4) 0.077(5) 0.019(3) 0.013(4) 0.003(3)
C10 0.081(4) 0.064(4) 0.105(6) -0.007(3) 0.007(4) -0.015(3)
C11 0.069(4) 0.073(4) 0.073(5) 0.000(3) 0.000(3) -0.011(3)
C12 0.078(5) 0.091(4) 0.089(6) 0.015(4) 0.002(4) -0.023(4)
C13 0.062(4) 0.126(6) 0.094(6) 0.032(5) 0.009(4) -0.002(4)
C14 0.076(5) 0.106(5) 0.095(6) 0.000(4) 0.018(4) 0.012(4)
C15 0.068(4) 0.102(5) 0.108(7) 0.004(4) 0.014(4) 0.001(4)
C16 0.059(4) 0.079(4) 0.092(6) 0.008(4) -0.008(3) -0.014(3)
C17 0.055(6) 0.092(7) 0.097(11) 0.033(7) -0.009(5) -0.011(5)
C18 0.090(7) 0.073(6) 0.082(10) 0.028(6) -0.012(6) -0.007(5)
C19 0.064(4) 0.119(5) 0.131(7) 0.066(5) -0.013(4) -0.004(4)
C20 0.062(5) 0.141(6) 0.214(10) 0.092(6) -0.015(5) -0.002(4)
C21 0.072(5) 0.145(7) 0.117(7) 0.031(6) -0.001(4) 0.026(4)
C22 0.064(4) 0.116(5) 0.127(7) 0.023(5) -0.029(4) -0.004(4)
C23 0.075(5) 0.090(4) 0.130(7) 0.015(4) -0.023(4) -0.012(4)

loop_
_atom_type_symbol
_atom_type_description
_atom_type_scat_dispersion_real
_atom_type_scat_dispersion_imag
_atom_type_scat_source
C C 0.0033 0.0016 'International Tables Vol C Tables 4.2.6.8 and 6.1.1.4'
Cl Cl 0.1484 0.1585 'International Tables Vol C Tables 4.2.6.8 and 6.1.1.4'
N N 0.0061 0.0033 'International Tables Vol C Tables 4.2.6.8 and 6.1.1.4'
O O 0.0106 0.0060 'International Tables Vol C Tables 4.2.6.8 and 6.1.1.4'
Zn Zn 0.2839 1.4301 'International Tables Vol C Tables 4.2.6.8 and 6.1.1.4'
H H 0.0000 0.0000 'International Tables Vol C Tables 4.2.6.8 and 6.1.1.4'

loop_
_geom_angle_atom_site_label_1
_geom_angle_atom_site_label_2
_geom_angle_atom_site_label_3
_geom_angle
N1 Zn1 O1 85.06(17)
N1 Zn1 N3 89.89(18)
O1 Zn1 N3 163.74(15)
N1 Zn1 Cl1 124.93(16)
O1 Zn1 Cl1 96.33(10)
N3 Zn1 Cl1 99.23(13)
N1 Zn1 Cl3 130.46(16)
O1 Zn1 Cl3 79.78(10)
N3 Zn1 Cl3 91.94(13)
Cl1 Zn1 Cl3 103.56(6)
O1 Zn2 N2 85.55(15)
O1 Zn2 N4 153.90(17)
N2 Zn2 N4 91.69(17)
O1 Zn2 Cl2 103.70(11)
N2 Zn2 Cl2 111.04(13)
N4 Zn2 Cl2 101.51(15)
O1 Zn2 Cl3 78.56(10)
N2 Zn2 Cl3 141.89(13)
N4 Zn2 Cl3 88.02(13)
Cl2 Zn2 Cl3 106.32(6)
Zn1 Cl3 Zn2 87.14(4)
C16 N1 C17 113.3(6)
C16 N1 C17B 116.6(10)
C17 N1 C17B 35.3(9)
C16 N1 Zn1 126.4(4)
C17 N1 Zn1 118.9(4)
C17B N1 Zn1 112.7(9)
C8 N2 C9 117.5(4)
C8 N2 Zn2 122.6(4)
C9 N2 Zn2 119.6(3)
C19 N3 C23 117.1(5)
C19 N3 Zn1 125.5(4)
C23 N3 Zn1 117.0(4)
C15 N4 C11 117.6(5)
C15 N4 Zn2 116.9(4)
C11 N4 Zn2 125.5(4)
C1 O1 Zn2 124.7(3)
C1 O1 Zn1 124.1(3)
Zn2 O1 Zn1 110.36(14)
O1 C1 C2 121.0(5)
O1 C1 C7 120.9(5)
C2 C1 C7 118.1(5)
C3 C2 C1 119.7(5)
C3 C2 C16 117.1(5)
C1 C2 C16 123.1(5)
C4 C3 C2 122.7(5)
C4 C3 H3 118.6
C2 C3 H3 118.6
C6 C4 C3 116.9(5)
C6 C4 C5 122.6(5)
C3 C4 C5 120.4(6)
C4 C5 H5A 109.5
C4 C5 H5B 109.5
H5A C5 H5B 109.5
C4 C5 H15C 109.5
H5A C5 H15C 109.5
H5B C5 H15C 109.5
C4 C6 C7 123.5(5)
C4 C6 H6 118.2
C7 C6 H6 118.2
C6 C7 C1 118.7(5)
C6 C7 C8 118.1(5)
C1 C7 C8 122.9(5)
N2 C8 C7 126.8(5)
N2 C8 H8 116.6
C7 C8 H8 116.6
N2 C9 C10 110.4(5)
N2 C9 H9A 109.6
C10 C9 H9A 109.6
N2 C9 H9B 109.6
C10 C9 H9B 109.6
H9A C9 H9B 108.1
C11 C10 C9 114.7(5)
C11 C10 H10A 108.6
C9 C10 H10A 108.6
C11 C10 H10B 108.6
C9 C10 H10B 108.6
H10A C10 H10B 107.6
N4 C11 C12 120.9(6)
N4 C11 C10 116.5(5)
C12 C11 C10 122.6(5)
C13 C12 C11 121.0(6)
C13 C12 H12 119.5
C11 C12 H12 119.5
C12 C13 C14 119.4(6)
C12 C13 H13 120.3
C14 C13 H13 120.3
C15 C14 C13 117.4(6)
C15 C14 H14 121.3
C13 C14 H14 121.3
N4 C15 C14 123.7(6)
N4 C15 H15 118.1
C14 C15 H15 118.1
N1 C16 C2 127.0(5)
N1 C16 H16 116.5
C2 C16 H16 116.5
C18 C17 N1 107.1(10)
C18 C17 H17A 110.3
N1 C17 H17A 110.3
C18 C17 H17B 110.3
N1 C17 H17B 110.3
H17A C17 H17B 108.6
C17 C18 C19 109.2(9)
C17 C18 H18A 109.8
C19 C18 H18A 109.8
C17 C18 H18B 109.8
C19 C18 H18B 109.8
H18A C18 H18B 108.3
C18B C17B N1 98.2(17)
C18B C17B H17C 112.3
N1 C17B H17C 113.4
C18B C17B H17D 110.3
N1 C17B H17D 112.6
H17C C17B H17D 109.6
C17B C18B C19 94.6(17)
C17B C18B H18C 113.0
C19 C18B H18C 114.1
C17B C18B H18D 111.2
C19 C18B H18D 113.0
H18C C18B H18D 110.2
N3 C19 C20 121.8(6)
N3 C19 C18 117.6(6)
C20 C19 C18 120.0(6)
N3 C19 C18B 108.9(8)
C20 C19 C18B 116.2(9)
C18 C19 C18B 45.3(7)
C21 C20 C19 120.8(7)
C21 C20 H20 119.6
C19 C20 H20 119.6
C20 C21 C22 117.5(6)
C20 C21 H21 121.2
C22 C21 H21 121.2
C21 C22 C23 118.7(6)
C21 C22 H22 120.7
C23 C22 H22 120.7
N3 C23 C22 124.1(6)
N3 C23 H23 118.0
C22 C23 H23 118.0

loop_
_geom_bond_atom_site_label_1
_geom_bond_atom_site_label_2
_geom_bond_distance
Zn1 N1 2.058(4)
Zn1 O1 2.098(3)
Zn1 N3 2.175(4)
Zn1 Cl1 2.2695(16)
Zn1 Cl3 2.4221(16)
Zn2 O1 2.046(3)
Zn2 N2 2.066(4)
Zn2 N4 2.115(4)
Zn2 Cl2 2.2518(17)
Zn2 Cl3 2.5141(15)
N1 C16 1.278(6)
N1 C17 1.494(9)
N1 C17B 1.64(2)
N2 C8 1.287(6)
N2 C9 1.487(6)
N3 C19 1.316(7)
N3 C23 1.323(7)
N4 C15 1.347(7)
N4 C11 1.355(6)
O1 C1 1.316(5)
C1 C2 1.414(7)
C1 C7 1.425(7)
C2 C3 1.389(6)
C2 C16 1.440(7)
C3 C4 1.388(7)
C3 H3 0.9300
C4 C6 1.376(7)
C4 C5 1.523(7)
C5 H5A 0.9600
C5 H5B 0.9600
C5 H15C 0.9600
C6 C7 1.396(6)
C6 H6 0.9300
C7 C8 1.438(7)
C8 H8 0.9300
C9 C10 1.516(7)
C9 H9A 0.9700
C9 H9B 0.9700
C10 C11 1.507(7)
C10 H10A 0.9700
C10 H10B 0.9700
C11 C12 1.374(7)
C12 C13 1.348(8)
C12 H12 0.9300
C13 C14 1.393(8)
C13 H13 0.9300
C14 C15 1.374(8)
C14 H14 0.9300
C15 H15 0.9300
C16 H16 0.9300
C17 C18 1.466(19)
C17 H17A 0.9700
C17 H17B 0.9700
C18 C19 1.568(11)
C18 H18A 0.9700
C18 H18B 0.9700
C17B C18B 1.58(4)
C17B H17C 0.9700
C17B H17D 0.9700
C18B C19 1.605(19)
C18B H18C 0.9700
C18B H18D 0.9700
C19 C20 1.388(8)
C20 C21 1.352(8)
C20 H20 0.9300
C21 C22 1.366(8)
C21 H21 0.9300
C22 C23 1.375(8)
C22 H22 0.9300
C23 H23 0.9300

loop_
_geom_torsion_atom_site_label_1
_geom_torsion_atom_site_label_2
_geom_torsion_atom_site_label_3
_geom_torsion_atom_site_label_4
_geom_torsion
N1 Zn1 Cl3 Zn2 87.89(18)
O1 Zn1 Cl3 Zn2 13.49(10)
N3 Zn1 Cl3 Zn2 179.41(13)
Cl1 Zn1 Cl3 Zn2 -80.62(6)
O1 Zn2 Cl3 Zn1 -13.90(10)
N2 Zn2 Cl3 Zn1 53.4(2)
N4 Zn2 Cl3 Zn1 143.59(14)
Cl2 Zn2 Cl3 Zn1 -115.00(6)
O1 Zn1 N1 C16 -19.2(6)
N3 Zn1 N1 C16 176.3(6)
Cl1 Zn1 N1 C16 75.1(6)
Cl3 Zn1 N1 C16 -91.3(6)
O1 Zn1 N1 C17 175.1(7)
N3 Zn1 N1 C17 10.6(7)
Cl1 Zn1 N1 C17 -90.6(7)
Cl3 Zn1 N1 C17 103.1(7)
O1 Zn1 N1 C17B 136.3(12)
N3 Zn1 N1 C17B -28.2(12)
Cl1 Zn1 N1 C17B -129.4(12)
Cl3 Zn1 N1 C17B 64.2(12)
O1 Zn2 N2 C8 -31.8(5)
N4 Zn2 N2 C8 174.2(5)
Cl2 Zn2 N2 C8 71.2(5)
Cl3 Zn2 N2 C8 -96.9(5)
O1 Zn2 N2 C9 154.0(4)
N4 Zn2 N2 C9 0.0(4)
Cl2 Zn2 N2 C9 -103.0(4)
Cl3 Zn2 N2 C9 88.9(5)
N1 Zn1 N3 C19 17.7(6)
O1 Zn1 N3 C19 -54.0(9)
Cl1 Zn1 N3 C19 143.1(6)
Cl3 Zn1 N3 C19 -112.8(6)
N1 Zn1 N3 C23 -169.7(5)
O1 Zn1 N3 C23 118.7(6)
Cl1 Zn1 N3 C23 -44.2(5)
Cl3 Zn1 N3 C23 59.9(5)
O1 Zn2 N4 C15 122.5(5)
N2 Zn2 N4 C15 -154.2(5)
Cl2 Zn2 N4 C15 -42.3(5)
Cl3 Zn2 N4 C15 63.9(5)
O1 Zn2 N4 C11 -58.0(7)
N2 Zn2 N4 C11 25.3(5)
Cl2 Zn2 N4 C11 137.1(5)
Cl3 Zn2 N4 C11 -116.6(5)
N2 Zn2 O1 C1 42.3(4)
N4 Zn2 O1 C1 127.0(4)
Cl2 Zn2 O1 C1 -68.3(4)
Cl3 Zn2 O1 C1 -172.6(4)
N2 Zn2 O1 Zn1 -128.00(18)
N4 Zn2 O1 Zn1 -43.3(4)
Cl2 Zn2 O1 Zn1 121.41(13)
Cl3 Zn2 O1 Zn1 17.18(12)
N1 Zn1 O1 C1 39.2(4)
N3 Zn1 O1 C1 111.6(6)
Cl1 Zn1 O1 C1 -85.4(3)
Cl3 Zn1 O1 C1 171.9(4)
N1 Zn1 O1 Zn2 -150.4(2)
N3 Zn1 O1 Zn2 -78.1(6)
Cl1 Zn1 O1 Zn2 84.91(14)
Cl3 Zn1 O1 Zn2 -17.78(12)
Zn2 O1 C1 C2 152.0(4)
Zn1 O1 C1 C2 -39.1(6)
Zn2 O1 C1 C7 -28.9(6)
Zn1 O1 C1 C7 140.0(4)
O1 C1 C2 C3 -175.0(5)
C7 C1 C2 C3 5.9(8)
O1 C1 C2 C16 7.2(8)
C7 C1 C2 C16 -171.9(5)
C1 C2 C3 C4 -3.8(9)
C16 C2 C3 C4 174.1(6)
C2 C3 C4 C6 -0.5(9)
C2 C3 C4 C5 -177.3(5)
C3 C4 C6 C7 2.7(9)
C5 C4 C6 C7 179.5(6)
C4 C6 C7 C1 -0.6(9)
C4 C6 C7 C8 -174.6(6)
O1 C1 C7 C6 177.1(5)
C2 C1 C7 C6 -3.8(8)
O1 C1 C7 C8 -9.1(8)
C2 C1 C7 C8 170.0(5)
C9 N2 C8 C7 -175.6(6)
Zn2 N2 C8 C7 10.1(8)
C6 C7 C8 N2 -167.0(6)
C1 C7 C8 N2 19.2(10)
C8 N2 C9 C10 142.2(5)
Zn2 N2 C9 C10 -43.3(6)
N2 C9 C10 C11 78.4(7)
C15 N4 C11 C12 -2.7(9)
Zn2 N4 C11 C12 177.9(5)
C15 N4 C11 C10 176.5(6)
Zn2 N4 C11 C10 -3.0(8)
C9 C10 C11 N4 -52.6(8)
C9 C10 C11 C12 126.5(6)
N4 C11 C12 C13 1.2(10)
C10 C11 C12 C13 -177.8(6)
C11 C12 C13 C14 1.2(11)
C12 C13 C14 C15 -2.0(11)
C11 N4 C15 C14 1.8(10)
Zn2 N4 C15 C14 -178.7(5)
C13 C14 C15 N4 0.6(11)
C17 N1 C16 C2 165.3(8)
C17B N1 C16 C2 -155.7(13)
Zn1 N1 C16 C2 -1.0(10)
C3 C2 C16 N1 -163.1(6)
C1 C2 C16 N1 14.7(10)
C16 N1 C17 C18 134.3(8)
C17B N1 C17 C18 30.8(16)
Zn1 N1 C17 C18 -58.3(11)
N1 C17 C18 C19 86.0(11)
C16 N1 C17B C18B -129.5(12)
C17 N1 C17B C18B -36.1(13)
Zn1 N1 C17B C18B 72.3(16)
N1 C17B C18B C19 -98.9(14)
C23 N3 C19 C20 1.1(11)
Zn1 N3 C19 C20 173.8(6)
C23 N3 C19 C18 -170.6(8)
Zn1 N3 C19 C18 2.0(10)
C23 N3 C19 C18B 140.7(11)
Zn1 N3 C19 C18B -46.6(12)
C17 C18 C19 N3 -56.1(12)
C17 C18 C19 C20 132.0(9)
C17 C18 C19 C18B 33.6(12)
C17B C18B C19 N3 86.3(14)
C17B C18B C19 C20 -131.6(12)
C17B C18B C19 C18 -24.3(11)
N3 C19 C20 C21 -1.3(14)
C18 C19 C20 C21 170.3(9)
C18B C19 C20 C21 -138.1(12)
C19 C20 C21 C22 0.7(13)
C20 C21 C22 C23 -0.1(12)
C19 N3 C23 C22 -0.5(11)
Zn1 N3 C23 C22 -173.8(6)
C21 C22 C23 N3 0.0(12)
